data_1100577
loop_
_publ_author_name
'Karl, M.'
'Seybert, G.'
'Massa, W.'
'Harms, K.'
'Agarwal, S.'
'Maleika, R.'
'Stelter, W.'
'Greiner, A.'
'Neum\"uller, W.'
'Heitz, B.'
'Dehnicke, K.'

_publ_section_title
;
 Amidometallate von Seltenerdelementen. Synthese und Kristallstrukturen
 von [Na(12-Krone-4)~2~][M{N(SiMe~3~)~2~}~3~(OSiMe~3~)] (M = Sm, Yb),
 [Na(THF)~3~Sm{N(SiMe~3~)~2~}~3~(C\\tb C-Ph)],
 [Na(THF)~6~][Lu~2~(\m-NH~2~)(\m-NSiMe~3~){N(SiMe~3~)~2~}~4~] sowie
 von [NaN(SiMe~3~)~2~(THF)]~2~. Anwendungen der Seltenerdkomplexe als
 Polymerisationskatalysatoren
;
_journal_coden_ASTM ZAACAB
_journal_issue 8
_journal_name_full
;
 Zeitschrift f\"ur anorganische und allgemeine Chemie
;
_journal_page_first 1301
_journal_page_last 1309
_journal_paper_doi 10.1002/(sici)1521-3749(199908)625:8<1301::aid-zaac1301>3.0.co;2-0
_journal_volume 625
_journal_year 1999
_chemical_formula_sum 'C37 H95 N3 Na O9 Si7 Sm'
_space_group_IT_number 15
_symmetry_cell_setting monoclinic
_symmetry_space_group_name_Hall '-I 2ya'
_symmetry_space_group_name_H-M 'I 1 2/a 1'
_cell_angle_alpha 90
_cell_angle_beta 94.925(15)
_cell_angle_gamma 90
_cell_formula_units_Z 8
_cell_length_a 22.753(2)
_cell_length_b 22.2736(14)
_cell_length_c 23.844(2)
_cod_original_sg_symbol_H-M 'I 2/a'
_cod_original_formula_sum 'C37 H95 N3 Na1 O9 Si7 Sm1'
_cod_database_code 1100577

loop_
_symmetry_equiv_pos_site_id
_symmetry_equiv_pos_as_xyz
1 x,y,z
2 1/2+x,1/2+y,1/2+z
3 1/2+x,-y,z
4 x,1/2-y,1/2+z
5 -x,-y,-z
6 -1/2-x,-1/2-y,-1/2-z
7 -1/2-x,y,-z
8 -x,-1/2+y,-1/2-z

loop_
_atom_site_label
_atom_site_type_symbol
_atom_site_fract_x
_atom_site_fract_y
_atom_site_fract_z
Sm1 Sm 0.24577(2) 0.50600(2) 0.27640(2)
Si1 Si 0.36849(13) 0.58871(14) 0.23473(14)
Si2 Si 0.26478(14) 0.57938(15) 0.15129(13)
Si3 Si 0.32759(14) 0.37821(13) 0.29720(12)
Si4 Si 0.32782(15) 0.44978(16) 0.40173(12)
Si5 Si 0.17839(12) 0.63217(13) 0.34079(12)
Si6 Si 0.12197(10) 0.51283(13) 0.34744(10)
Si7 Si 0.15052(15) 0.41058(16) 0.17459(14)
O1 O 0.1896(4) 0.4557(4) 0.2152(3)
N1 N 0.2983(3) 0.5657(3) 0.2156(3)
N2 N 0.3078(3) 0.4397(3) 0.3323(3)
N3 N 0.1778(3) 0.5571(3) 0.3288(3)
C1 C 0.3928(6) 0.5675(6) 0.3080(5)
H1 H 0.36420 0.58170 0.33280
H2 H 0.43090 0.58560 0.31880
H3 H 0.39610 0.52420 0.31070
C2 C 0.3820(6) 0.6712(5) 0.2312(6)
H4 H 0.35230 0.69240 0.25030
H5 H 0.37980 0.68380 0.19210
H6 H 0.42080 0.68040 0.24920
C3 C 0.4236(5) 0.5542(6) 0.1908(6)
H7 H 0.42820 0.51200 0.20020
H8 H 0.46120 0.57450 0.19800
H9 H 0.40990 0.55820 0.15130
C4 C 0.2870(5) 0.6511(5) 0.1179(5)
H10 H 0.27040 0.65230 0.07900
H11 H 0.32970 0.65310 0.11910
H12 H 0.27240 0.68490 0.13820
C5 C 0.2778(7) 0.5208(6) 0.0995(4)
H13 H 0.26380 0.53460 0.06210
H14 H 0.25680 0.48460 0.10840
H15 H 0.31970 0.51230 0.10070
C6 C 0.1842(5) 0.5871(8) 0.1560(7)
H16 H 0.16420 0.58820 0.11840
H17 H 0.17620 0.62400 0.17560
H18 H 0.16990 0.55320 0.17640
C7 C 0.4002(6) 0.3470(6) 0.3197(5)
H19 H 0.40680 0.31110 0.29800
H20 H 0.40190 0.33680 0.35930
H21 H 0.43050 0.37640 0.31360
C8 C 0.2743(7) 0.3149(5) 0.3033(7)
H22 H 0.29150 0.27790 0.29080
H23 H 0.23810 0.32330 0.28000
H24 H 0.26550 0.31070 0.34220
C9 C 0.3275(5) 0.3948(5) 0.2198(4)
H25 H 0.33320 0.35770 0.19950
H26 H 0.35920 0.42240 0.21370
H27 H 0.29010 0.41260 0.20630
C10 C 0.3077(7) 0.3852(7) 0.4444(5)
H28 H 0.26650 0.37540 0.43540
H29 H 0.31430 0.39520 0.48410
H30 H 0.33190 0.35090 0.43630
C11 C 0.4088(5) 0.4625(6) 0.4210(5)
H31 H 0.42830 0.42420 0.42800
H32 H 0.41390 0.48710 0.45470
H33 H 0.42590 0.48280 0.39030
C12 C 0.2920(5) 0.5170(6) 0.4299(4)
H34 H 0.24970 0.51100 0.42780
H35 H 0.30080 0.55200 0.40790
H36 H 0.30690 0.52330 0.46890
C13 C 0.1071(5) 0.6694(5) 0.3177(5)
H37 H 0.10310 0.67280 0.27700
H38 H 0.10620 0.70920 0.33420
H39 H 0.07470 0.64580 0.32990
C14 C 0.1938(5) 0.6543(5) 0.4162(5)
H40 H 0.16740 0.63280 0.43900
H41 H 0.18780 0.69710 0.42010
H42 H 0.23440 0.64440 0.42880
C15 C 0.2362(5) 0.6709(5) 0.3041(6)
H43 H 0.22750 0.66690 0.26370
H44 H 0.27430 0.65300 0.31520
H45 H 0.23700 0.71310 0.31420
C16 C 0.0919(5) 0.5334(5) 0.4156(4)
H46 H 0.06300 0.50380 0.42470
H47 H 0.07340 0.57260 0.41210
H48 H 0.12380 0.53450 0.44530
C17 C 0.1472(5) 0.4339(4) 0.3574(4)
H49 H 0.11440 0.40910 0.36690
H50 H 0.17850 0.43200 0.38760
H51 H 0.16180 0.41930 0.32290
C18 C 0.0575(4) 0.5119(6) 0.2937(4)
H52 H 0.02920 0.48210 0.30400
H53 H 0.07070 0.50200 0.25720
H54 H 0.03900 0.55120 0.29190
C19 C 0.1932(6) 0.3649(6) 0.1267(6)
H55 H 0.22660 0.34660 0.14820
H56 H 0.20710 0.39060 0.09780
H57 H 0.16800 0.33380 0.10920
C20 C 0.1115(7) 0.3561(6) 0.2150(6)
H58 H 0.13990 0.33010 0.23570
H59 H 0.08540 0.33230 0.18960
H60 H 0.08850 0.37720 0.24120
C21 C 0.0923(7) 0.4505(6) 0.1283(6)
H61 H 0.06870 0.47510 0.15130
H62 H 0.06720 0.42120 0.10790
H63 H 0.11090 0.47570 0.10180
Na1 Na 0.00736(16) 0.21353(17) 0.44850(15)
O2 O -0.0046(4) 0.2045(6) 0.3470(3)
O3 O 0.0198(5) 0.1106(4) 0.4196(5)
O4 O 0.1071(5) 0.1762(8) 0.4771(4)
O5 O 0.0828(6) 0.2706(4) 0.4048(6)
O6 O -0.0511(5) 0.3083(4) 0.4355(4)
O7 O -0.1003(3) 0.1956(4) 0.4370(4)
O8 O -0.0320(5) 0.1589(5) 0.5303(4)
O9 O 0.0220(4) 0.2718(5) 0.5380(5)
C22 C -0.0064(12) 0.1466(8) 0.3302(9)
H64 H -0.04750 0.13810 0.31710
H65 H 0.01620 0.14440 0.29710
C23 C 0.0119(10) 0.1010(7) 0.3636(7)
H66 H 0.04940 0.08670 0.35120
H67 H -0.01670 0.06830 0.35710
C24 C 0.0705(8) 0.0866(8) 0.4458(11)
H68 H 0.08400 0.05640 0.41990
H69 H 0.05850 0.06460 0.47850
C25 C 0.1199(10) 0.1189(9) 0.4648(9)
H70 H 0.13890 0.09950 0.49860
H71 H 0.14810 0.11860 0.43590
C26 C 0.1480(9) 0.2166(14) 0.4616(10)
H72 H 0.18370 0.19350 0.45630
H73 H 0.15740 0.24250 0.49430
C27 C 0.1393(8) 0.2541(9) 0.4157(12)
H74 H 0.16360 0.29010 0.42250
H75 H 0.15250 0.23370 0.38260
C28 C 0.0682(14) 0.2728(10) 0.3488(8)
H76 H 0.10600 0.27220 0.33180
H77 H 0.05200 0.31310 0.34180
C29 C 0.0323(8) 0.2357(11) 0.3162(7)
H78 H 0.00900 0.25960 0.28770
H79 H 0.05640 0.20750 0.29650
C30 C -0.1098(7) 0.3045(8) 0.4372(7)
H80 H -0.12950 0.33800 0.41670
H81 H -0.12020 0.30540 0.47630
C31 C -0.1266(6) 0.2492(7) 0.4115(6)
H82 H -0.11700 0.25070 0.37220
H83 H -0.16960 0.24550 0.41100
C32 C -0.1285(6) 0.1751(8) 0.4808(6)
H84 H -0.16470 0.15360 0.46790
H85 H -0.13800 0.20790 0.50590
C33 C -0.0865(5) 0.1364(7) 0.5072(7)
H86 H -0.07810 0.10560 0.47960
H87 H -0.10500 0.11600 0.53750
C34 C -0.0355(7) 0.1895(6) 0.5789(5)
H88 H -0.03300 0.16270 0.61160
H89 H -0.07190 0.21310 0.57820
C35 C 0.0149(7) 0.2269(8) 0.5788(6)
H90 H 0.01890 0.24710 0.61540
H91 H 0.04890 0.20000 0.57800
C36 C -0.0116(6) 0.3220(6) 0.5327(8)
H92 H 0.00680 0.35220 0.55840
H93 H -0.05000 0.31240 0.54600
C37 C -0.0224(9) 0.3502(6) 0.4770(6)
H94 H 0.01520 0.36370 0.46410
H95 H -0.04760 0.38560 0.48000

loop_
_atom_type_symbol
_atom_type_radius_bond
C 0.68
H 0.23
N 0.68
Na 1.45
O 0.68
Si 1.20
Sm 1.80
